data_4328946
loop_
_publ_author_name
'Ana M. Felix'
'Diane A. Dickie'
'Ian S. Horne'
'Giang Page'
'Richard A. Kemp'

_publ_contact_author_address
;Department of Chemistry and Chemical Biology
University of New Mexico
Albuquerque, NM, 87131
;
_publ_contact_author_email rakemp@unm.edu
_publ_contact_author_name 'Kemp, Richard A.'
_publ_contact_author_phone 1-505-272-7609
_publ_section_title
;
 Addition of Aluminum and Gallium Species to Aromatic and
 Alkyl-Substituted 1,4-Diaza-1,3-butadiene Ligands
;
_journal_name_full 'Inorganic Chemistry'
_journal_page_first 4650
_journal_page_last 4662
_journal_paper_doi 10.1021/ic202583w
_journal_volume 51
_journal_year 2012
_chemical_formula_sum 'C22 H30 Cl Ga N2'
_chemical_formula_weight 427.65
_chemical_name_systematic
; 
 ? 
;
_space_group_IT_number 2
_symmetry_cell_setting triclinic
_symmetry_space_group_name_Hall '-P 1'
_symmetry_space_group_name_H-M 'P -1'
_atom_sites_solution_hydrogens geom
_atom_sites_solution_primary direct
_atom_sites_solution_secondary difmap
_audit_creation_method SHELXL-97
_cell_angle_alpha 103.143(6)
_cell_angle_beta 90.911(7)
_cell_angle_gamma 97.951(6)
_cell_formula_units_Z 2
_cell_length_a 8.5502(12)
_cell_length_b 10.4355(13)
_cell_length_c 12.9041(19)
_cell_measurement_reflns_used 8824
_cell_measurement_temperature 223(2)
_cell_measurement_theta_max 33.32
_cell_measurement_theta_min 2.41
_cell_volume 1109.1(3)
_computing_cell_refinement 'Bruker SAINT'
_computing_data_collection 'Bruker APEX2'
_computing_data_reduction 'Bruker SAINT'
_computing_molecular_graphics 'Bruker SHELXTL'
_computing_publication_material 'Bruker SHELXTL'
_computing_structure_refinement 'SHELXL-97 (Sheldrick, 2008)'
_computing_structure_solution 'SHELXS-97 (Sheldrick, 2008)'
_diffrn_ambient_temperature 223(2)
_diffrn_measured_fraction_theta_full 0.998
_diffrn_measured_fraction_theta_max 0.998
_diffrn_measurement_device_type 'Bruker APEX-II CCD'
_diffrn_measurement_method '\f and \w scans'
_diffrn_radiation_monochromator graphite
_diffrn_radiation_source 'fine-focus sealed tube'
_diffrn_radiation_type MoK\a
_diffrn_radiation_wavelength 0.71073
_diffrn_reflns_av_R_equivalents 0.0243
_diffrn_reflns_av_sigmaI/netI 0.0203
_diffrn_reflns_limit_h_max 11
_diffrn_reflns_limit_h_min -11
_diffrn_reflns_limit_k_max 13
_diffrn_reflns_limit_k_min -13
_diffrn_reflns_limit_l_max 17
_diffrn_reflns_limit_l_min -17
_diffrn_reflns_number 19162
_diffrn_reflns_theta_full 28.28
_diffrn_reflns_theta_max 28.28
_diffrn_reflns_theta_min 2.41
_exptl_absorpt_coefficient_mu 1.368
_exptl_absorpt_correction_T_max 0.5420
_exptl_absorpt_correction_T_min 0.4990
_exptl_absorpt_correction_type multi-scan
_exptl_absorpt_process_details 'Bruker, SADABS'
_exptl_crystal_colour orange-red
_exptl_crystal_density_diffrn 1.281
_exptl_crystal_description irregular
_exptl_crystal_F_000 448
_exptl_crystal_size_max 0.59
_exptl_crystal_size_mid 0.55
_exptl_crystal_size_min 0.51
_refine_diff_density_max 1.460
_refine_diff_density_min -1.268
_refine_diff_density_rms 0.111
_refine_ls_extinction_method none
_refine_ls_goodness_of_fit_ref 1.057
_refine_ls_hydrogen_treatment constr
_refine_ls_matrix_type full
_refine_ls_number_parameters 241
_refine_ls_number_reflns 5504
_refine_ls_number_restraints 0
_refine_ls_restrained_S_all 1.057
_refine_ls_R_factor_all 0.0565
_refine_ls_R_factor_gt 0.0528
_refine_ls_shift/su_max 0.007
_refine_ls_shift/su_mean 0.000
_refine_ls_structure_factor_coef Fsqd
_refine_ls_weighting_details 'calc w=1/[\s^2^(Fo^2^)+(0.0951P)^2^+1.3847P] where P=(Fo^2^+2Fc^2^)/3'
_refine_ls_weighting_scheme calc
_refine_ls_wR_factor_gt 0.1580
_refine_ls_wR_factor_ref 0.1629
_reflns_number_gt 5056
_reflns_number_total 5504
_reflns_threshold_expression >2sigma(I)
_cod_data_source_file ic202583w_si_002_11.cif
_cod_data_source_block 11
_cod_database_code 4328946

loop_
_symmetry_equiv_pos_as_xyz
'x, y, z'
'-x, -y, -z'

loop_
_atom_site_label
_atom_site_type_symbol
_atom_site_fract_x
_atom_site_fract_y
_atom_site_fract_z
_atom_site_U_iso_or_equiv
_atom_site_adp_type
_atom_site_occupancy
_atom_site_symmetry_multiplicity
_atom_site_calc_flag
_atom_site_refinement_flags
Ga1 Ga 0.40062(4) 0.02659(3) 0.23305(3) 0.03974(14) Uani 1 1 d .
Cl1 Cl 0.30395(11) 0.07859(10) 0.39038(8) 0.0586(2) Uani 1 1 d .
N1 N 0.6116(2) -0.0387(2) 0.26984(16) 0.0275(4) Uani 1 1 d .
N2 N 0.8418(3) 0.2153(2) 0.45758(18) 0.0310(4) Uani 1 1 d .
C1 C 0.6421(3) -0.1662(2) 0.20751(18) 0.0264(4) Uani 1 1 d .
C2 C 0.5736(3) -0.2808(3) 0.2365(2) 0.0298(5) Uani 1 1 d .
C3 C 0.6039(3) -0.4021(3) 0.1776(2) 0.0361(5) Uani 1 1 d .
H3A H 0.5586 -0.4804 0.1966 0.043 Uiso 1 1 calc R
C4 C 0.6997(4) -0.4115(3) 0.0909(2) 0.0396(6) Uani 1 1 d .
C5 C 0.7647(4) -0.2955(3) 0.0641(2) 0.0421(6) Uani 1 1 d .
H5A H 0.8300 -0.3008 0.0058 0.050 Uiso 1 1 calc R
C6 C 0.7371(3) -0.1702(3) 0.1208(2) 0.0345(5) Uani 1 1 d .
C7 C 0.8090(5) -0.0479(4) 0.0880(3) 0.0558(9) Uani 1 1 d .
H7A H 0.7287 0.0085 0.0848 0.084 Uiso 1 1 calc R
H7B H 0.8521 -0.0725 0.0184 0.084 Uiso 1 1 calc R
H7C H 0.8929 0.0000 0.1395 0.084 Uiso 1 1 calc R
C8 C 0.7302(6) -0.5447(4) 0.0281(3) 0.0619(10) Uani 1 1 d .
H8A H 0.8036 -0.5324 -0.0266 0.093 Uiso 1 1 calc R
H8B H 0.6315 -0.5960 -0.0051 0.093 Uiso 1 1 calc R
H8C H 0.7752 -0.5917 0.0753 0.093 Uiso 1 1 calc R
C9 C 0.4738(4) -0.2738(3) 0.3323(3) 0.0434(7) Uani 1 1 d .
H9A H 0.4181 -0.3616 0.3313 0.065 Uiso 1 1 calc R
H9B H 0.3979 -0.2133 0.3304 0.065 Uiso 1 1 calc R
H9C H 0.5412 -0.2420 0.3967 0.065 Uiso 1 1 calc R
C10 C 0.8523(3) 0.3381(2) 0.5314(2) 0.0276(5) Uani 1 1 d .
C11 C 0.9478(3) 0.3474(3) 0.6230(2) 0.0317(5) Uani 1 1 d .
C12 C 0.9686(3) 0.4650(3) 0.7006(2) 0.0367(6) Uani 1 1 d .
H12A H 1.0278 0.4700 0.7637 0.044 Uiso 1 1 calc R
C13 C 0.9046(3) 0.5756(3) 0.6876(2) 0.0368(6) Uani 1 1 d .
C14 C 0.8134(3) 0.5652(3) 0.5950(2) 0.0337(5) Uani 1 1 d .
H14A H 0.7705 0.6401 0.5852 0.040 Uiso 1 1 calc R
C15 C 0.7835(3) 0.4480(3) 0.5167(2) 0.0295(5) Uani 1 1 d .
C16 C 0.6862(4) 0.4475(3) 0.4185(2) 0.0387(6) Uani 1 1 d .
H16A H 0.6885 0.5380 0.4106 0.058 Uiso 1 1 calc R
H16B H 0.5779 0.4090 0.4249 0.058 Uiso 1 1 calc R
H16C H 0.7294 0.3952 0.3564 0.058 Uiso 1 1 calc R
C17 C 0.9383(5) 0.7060(3) 0.7686(3) 0.0537(8) Uani 1 1 d .
H17A H 1.0220 0.7017 0.8188 0.080 Uiso 1 1 calc R
H17B H 0.8435 0.7234 0.8064 0.080 Uiso 1 1 calc R
H17C H 0.9712 0.7768 0.7328 0.080 Uiso 1 1 calc R
C18 C 1.0254(4) 0.2312(3) 0.6374(3) 0.0429(6) Uani 1 1 d .
H18A H 1.0862 0.2551 0.7048 0.064 Uiso 1 1 calc R
H18B H 1.0951 0.2077 0.5797 0.064 Uiso 1 1 calc R
H18C H 0.9449 0.1558 0.6369 0.064 Uiso 1 1 calc R
C19 C 0.7145(3) 0.1584(3) 0.4046(2) 0.0312(5) Uani 1 1 d .
H19A H 0.6212 0.1972 0.4101 0.037 Uiso 1 1 calc R
C20 C 0.7235(3) 0.0287(3) 0.3349(2) 0.0307(5) Uani 1 1 d .
H20A H 0.8176 -0.0077 0.3379 0.037 Uiso 1 1 calc R
C21 C 0.4804(3) 0.1903(2) 0.18143(18) 0.0236(4) Uani 1 1 d .
H21A H 0.5226 0.1646 0.1116 0.035 Uiso 1 1 calc R
H21B H 0.5631 0.2450 0.2309 0.035 Uiso 1 1 calc R
H21C H 0.3941 0.2404 0.1769 0.035 Uiso 1 1 calc R
C22 C 0.2738(4) -0.1262(3) 0.1392(3) 0.0499(8) Uani 1 1 d .
H22A H 0.3211 -0.1455 0.0706 0.075 Uiso 1 1 calc R
H22B H 0.1676 -0.1066 0.1297 0.075 Uiso 1 1 calc R
H22C H 0.2695 -0.2027 0.1705 0.075 Uiso 1 1 calc R

loop_
_atom_site_aniso_label
_atom_site_aniso_U_11
_atom_site_aniso_U_22
_atom_site_aniso_U_33
_atom_site_aniso_U_23
_atom_site_aniso_U_13
_atom_site_aniso_U_12
Ga1 0.03464(19) 0.03257(19) 0.0485(2) -0.00028(13) -0.00899(14) 0.01010(13)
Cl1 0.0528(5) 0.0536(5) 0.0651(6) 0.0021(4) 0.0136(4) 0.0110(4)
N1 0.0305(10) 0.0256(9) 0.0266(10) 0.0051(8) 0.0015(8) 0.0063(8)
N2 0.0313(10) 0.0281(10) 0.0327(10) 0.0049(8) -0.0012(8) 0.0054(8)
C1 0.0286(11) 0.0260(11) 0.0246(10) 0.0044(8) -0.0014(8) 0.0062(8)
C2 0.0300(11) 0.0297(12) 0.0306(11) 0.0080(9) -0.0012(9) 0.0057(9)
C3 0.0392(14) 0.0274(12) 0.0400(14) 0.0052(10) -0.0068(11) 0.0038(10)
C4 0.0454(15) 0.0346(13) 0.0342(13) -0.0053(10) -0.0083(11) 0.0134(11)
C5 0.0506(16) 0.0463(16) 0.0283(12) 0.0013(11) 0.0069(11) 0.0154(13)
C6 0.0398(13) 0.0353(13) 0.0289(12) 0.0070(10) 0.0046(10) 0.0080(10)
C7 0.071(2) 0.0486(18) 0.0523(19) 0.0204(15) 0.0280(17) 0.0077(16)
C8 0.082(3) 0.0414(18) 0.054(2) -0.0147(15) -0.0099(19) 0.0236(18)
C9 0.0477(16) 0.0419(15) 0.0467(16) 0.0207(13) 0.0136(13) 0.0088(12)
C10 0.0234(10) 0.0282(11) 0.0300(11) 0.0056(9) 0.0015(8) 0.0016(8)
C11 0.0258(11) 0.0340(12) 0.0348(12) 0.0083(10) -0.0008(9) 0.0028(9)
C12 0.0349(13) 0.0411(14) 0.0310(12) 0.0051(10) -0.0035(10) 0.0017(11)
C13 0.0360(13) 0.0358(13) 0.0333(13) -0.0014(10) 0.0054(10) 0.0023(10)
C14 0.0331(12) 0.0297(12) 0.0383(13) 0.0061(10) 0.0044(10) 0.0067(9)
C15 0.0261(11) 0.0299(11) 0.0326(12) 0.0080(9) 0.0030(9) 0.0028(9)
C16 0.0397(14) 0.0361(13) 0.0418(14) 0.0112(11) -0.0057(11) 0.0083(11)
C17 0.065(2) 0.0420(17) 0.0454(17) -0.0089(13) 0.0010(15) 0.0084(15)
C18 0.0408(15) 0.0417(15) 0.0466(16) 0.0106(12) -0.0133(12) 0.0089(12)
C19 0.0303(11) 0.0280(11) 0.0341(12) 0.0039(9) -0.0006(9) 0.0060(9)
C20 0.0317(12) 0.0284(11) 0.0322(12) 0.0059(9) -0.0017(9) 0.0071(9)
C21 0.0285(10) 0.0165(9) 0.0307(11) 0.0170(8) -0.0060(8) 0.0013(7)
C22 0.0512(18) 0.0412(16) 0.0519(18) 0.0007(13) -0.0169(14) 0.0069(13)

loop_
_atom_type_symbol
_atom_type_description
_atom_type_scat_dispersion_real
_atom_type_scat_dispersion_imag
_atom_type_scat_source
C C 0.0033 0.0016 'International Tables Vol C Tables 4.2.6.8 and 6.1.1.4'
H H 0.0000 0.0000 'International Tables Vol C Tables 4.2.6.8 and 6.1.1.4'
N N 0.0061 0.0033 'International Tables Vol C Tables 4.2.6.8 and 6.1.1.4'
Cl Cl 0.1484 0.1585 'International Tables Vol C Tables 4.2.6.8 and 6.1.1.4'
Ga Ga 0.2307 1.6083 'International Tables Vol C Tables 4.2.6.8 and 6.1.1.4'

loop_
_geom_angle_atom_site_label_1
_geom_angle_atom_site_label_2
_geom_angle_atom_site_label_3
_geom_angle
C22 Ga1 C21 121.10(13)
C22 Ga1 N1 105.95(12)
C21 Ga1 N1 102.11(9)
C22 Ga1 Cl1 112.46(12)
C21 Ga1 Cl1 111.12(8)
N1 Ga1 Cl1 101.40(6)
C20 N1 C1 116.3(2)
C20 N1 Ga1 126.13(18)
C1 N1 Ga1 117.23(15)
C19 N2 C10 122.7(2)
C2 C1 C6 122.3(2)
C2 C1 N1 118.4(2)
C6 C1 N1 119.3(2)
C3 C2 C1 118.3(2)
C3 C2 C9 120.4(2)
C1 C2 C9 121.3(2)
C2 C3 C4 121.7(3)
C5 C4 C3 118.2(3)
C5 C4 C8 121.2(3)
C3 C4 C8 120.6(3)
C4 C5 C6 122.3(3)
C1 C6 C5 117.1(3)
C1 C6 C7 122.6(3)
C5 C6 C7 120.3(3)
C11 C10 N2 113.9(2)
C11 C10 C15 120.6(2)
N2 C10 C15 125.4(2)
C12 C11 C10 118.9(2)
C12 C11 C18 120.4(2)
C10 C11 C18 120.7(2)
C11 C12 C13 121.7(3)
C12 C13 C14 118.4(2)
C12 C13 C17 121.2(3)
C14 C13 C17 120.3(3)
C15 C14 C13 122.2(3)
C14 C15 C10 118.1(2)
C14 C15 C16 118.2(2)
C10 C15 C16 123.6(2)
N2 C19 C20 115.3(2)
N1 C20 C19 124.2(2)

loop_
_geom_bond_atom_site_label_1
_geom_bond_atom_site_label_2
_geom_bond_distance
Ga1 C22 1.946(3)
Ga1 C21 2.0094(19)
Ga1 N1 2.099(2)
Ga1 Cl1 2.1853(10)
N1 C20 1.278(3)
N1 C1 1.450(3)
N2 C19 1.271(3)
N2 C10 1.404(3)
C1 C2 1.390(3)
C1 C6 1.390(3)
C2 C3 1.381(4)
C2 C9 1.506(4)
C3 C4 1.391(4)
C4 C5 1.380(5)
C4 C8 1.501(4)
C5 C6 1.398(4)
C6 C7 1.490(4)
C10 C11 1.403(4)
C10 C15 1.407(3)
C11 C12 1.384(4)
C11 C18 1.506(4)
C12 C13 1.386(4)
C13 C14 1.390(4)
C13 C17 1.504(4)
C14 C15 1.388(4)
C15 C16 1.504(4)
C19 C20 1.458(3)

loop_
_geom_torsion_atom_site_label_1
_geom_torsion_atom_site_label_2
_geom_torsion_atom_site_label_3
_geom_torsion_atom_site_label_4
_geom_torsion
C22 Ga1 N1 C20 -175.3(2)
C21 Ga1 N1 C20 57.1(2)
Cl1 Ga1 N1 C20 -57.7(2)
C22 Ga1 N1 C1 12.1(2)
C21 Ga1 N1 C1 -115.59(17)
Cl1 Ga1 N1 C1 129.63(15)
C20 N1 C1 C2 103.5(3)
Ga1 N1 C1 C2 -83.1(2)
C20 N1 C1 C6 -77.0(3)
Ga1 N1 C1 C6 96.4(2)
C6 C1 C2 C3 1.1(4)
N1 C1 C2 C3 -179.5(2)
C6 C1 C2 C9 178.7(3)
N1 C1 C2 C9 -1.8(4)
C1 C2 C3 C4 -0.3(4)
C9 C2 C3 C4 -177.9(3)
C2 C3 C4 C5 -0.1(4)
C2 C3 C4 C8 -179.8(3)
C3 C4 C5 C6 -0.3(5)
C8 C4 C5 C6 179.4(3)
C2 C1 C6 C5 -1.4(4)
N1 C1 C6 C5 179.1(2)
C2 C1 C6 C7 179.0(3)
N1 C1 C6 C7 -0.5(4)
C4 C5 C6 C1 1.0(4)
C4 C5 C6 C7 -179.4(3)
C19 N2 C10 C11 141.8(3)
C19 N2 C10 C15 -41.7(4)
N2 C10 C11 C12 179.0(2)
C15 C10 C11 C12 2.4(4)
N2 C10 C11 C18 -1.5(4)
C15 C10 C11 C18 -178.2(2)
C10 C11 C12 C13 -3.5(4)
C18 C11 C12 C13 177.1(3)
C11 C12 C13 C14 1.9(4)
C11 C12 C13 C17 -175.2(3)
C12 C13 C14 C15 0.8(4)
C17 C13 C14 C15 177.9(3)
C13 C14 C15 C10 -1.8(4)
C13 C14 C15 C16 -178.8(3)
C11 C10 C15 C14 0.2(4)
N2 C10 C15 C14 -176.1(2)
C11 C10 C15 C16 177.0(2)
N2 C10 C15 C16 0.8(4)
C10 N2 C19 C20 -177.5(2)
C1 N1 C20 C19 -179.6(2)
Ga1 N1 C20 C19 7.7(4)
N2 C19 C20 N1 -174.5(2)
